data_1505020
loop_
_publ_author_name
'Guddneppanavar, Rajsekhar'
'Choudhury, Jayati Roy'
'Kheradi, Alexander R.'
'Steen, Bartlett D.'
'Saluta, Gilda'
'Kucera, Gregory L.'
'Day, Cynthia S.'
'Bierbach, Ulrich'

_publ_section_title
;
 Effect of the diamine nonleaving group in platinum-acridinylthiourea
 conjugates on DNA damage and cytotoxicity.
;
_journal_issue 9
_journal_name_full 'Journal of medicinal chemistry'
_journal_page_first 2259
_journal_page_last 2263
_journal_paper_doi 10.1021/jm0614376
_journal_volume 50
_journal_year 2007
_chemical_formula_sum 'C24 H39.5 Cl N8 O8.25 Pt S'
_chemical_formula_weight 834.74
_chemical_name_systematic
; 
 ? 
;
_space_group_IT_number 4
_symmetry_cell_setting monoclinic
_symmetry_space_group_name_Hall 'P 2yb'
_symmetry_space_group_name_H-M 'P 1 21 1'
_atom_sites_solution_hydrogens geom
_atom_sites_solution_primary direct
_atom_sites_solution_secondary difmap
_audit_creation_method SHELXL-PC
_cell_angle_alpha 90.00
_cell_angle_beta 117.630(6)
_cell_angle_gamma 90.00
_cell_formula_units_Z 4
_cell_length_a 10.509(4)
_cell_length_b 31.892(12)
_cell_length_c 10.564(4)
_cell_measurement_reflns_used 2882
_cell_measurement_temperature 193(2)
_cell_measurement_theta_max 20.072
_cell_measurement_theta_min 3.835
_cell_volume 3137(2)
_computing_cell_refinement 'Bruker SMART'
_computing_data_collection 'Bruker SMART'
_computing_data_reduction 'Bruker SAINT'
_computing_molecular_graphics 'Bruker SHELXTL'
_computing_publication_material 'Bruker SHELXTL'
_computing_structure_refinement 'Bruker SHELXTL'
_computing_structure_solution 'Bruker SHELXTL'
_diffrn_ambient_temperature 193(2)
_diffrn_measured_fraction_theta_full 0.997
_diffrn_measured_fraction_theta_max 0.997
_diffrn_measurement_device_type 'Bruker APEX CCD area detector'
_diffrn_measurement_method 'phi and omega scans'
_diffrn_radiation_monochromator graphite
_diffrn_radiation_source 'fine-focus sealed tube'
_diffrn_radiation_type MoK\a
_diffrn_radiation_wavelength 0.71073
_diffrn_reflns_av_R_equivalents 0.0672
_diffrn_reflns_av_sigmaI/netI 0.1113
_diffrn_reflns_limit_h_max 13
_diffrn_reflns_limit_h_min -13
_diffrn_reflns_limit_k_max 39
_diffrn_reflns_limit_k_min -39
_diffrn_reflns_limit_l_max 13
_diffrn_reflns_limit_l_min -13
_diffrn_reflns_number 25651
_diffrn_reflns_theta_full 26.40
_diffrn_reflns_theta_max 26.40
_diffrn_reflns_theta_min 3.79
_diffrn_standards_decay_% 0
_exptl_absorpt_coefficient_mu 4.684
_exptl_absorpt_correction_T_max 0.9121
_exptl_absorpt_correction_T_min 0.6516
_exptl_absorpt_correction_type multi-scan
_exptl_absorpt_process_details
; 
 Data were corrected for absorption effects using the 
 multi-scan technique (SADABS).  Ratio of minimum
 to maximum apparent transmission:   0.743226
;
_exptl_crystal_colour yellow
_exptl_crystal_density_diffrn 1.768
_exptl_crystal_density_method 'not measured'
_exptl_crystal_description irregular
_exptl_crystal_F_000 1666
_exptl_crystal_size_max 0.10
_exptl_crystal_size_mid 0.09
_exptl_crystal_size_min 0.02
_refine_diff_density_max 1.841
_refine_diff_density_min -2.366
_refine_diff_density_rms 0.167
_refine_ls_abs_structure_details 'Flack H D (1983), Acta Cryst. A39, 876-881'
_refine_ls_abs_structure_Flack 0.013(9)
_refine_ls_extinction_method none
_refine_ls_goodness_of_fit_ref 1.070
_refine_ls_hydrogen_treatment mixed
_refine_ls_matrix_type full
_refine_ls_number_parameters 782
_refine_ls_number_reflns 12598
_refine_ls_number_restraints 1
_refine_ls_restrained_S_all 1.070
_refine_ls_R_factor_all 0.0917
_refine_ls_R_factor_gt 0.0689
_refine_ls_shift/su_max 0.001
_refine_ls_shift/su_mean 0.000
_refine_ls_structure_factor_coef Fsqd
_refine_ls_weighting_details 'calc w=1/[\s^2^(Fo^2^)+(0.0459P)^2^+0.0000P] where P=(Fo^2^+2Fc^2^)/3'
_refine_ls_weighting_scheme calc
_refine_ls_wR_factor_gt 0.1168
_refine_ls_wR_factor_ref 0.1251
_reflns_number_gt 9989
_reflns_number_total 12598
_reflns_threshold_expression >2sigma(I)
_cod_data_source_file jm0614376si20070212_073432.cif
_cod_data_source_block Compound2_a06k
_cod_depositor_comments
;
The following automatic conversions were performed:

'_symmetry_cell_setting' value 'Monoclinic' changed to 'monoclinic'
according to /home/saulius/struct/CIF-dictionaries/cif_core.dic
dictionary named 'cif_core.dic' version 2.4.1 from 2010-06-29.

Automatic conversion script
Id: cif_fix_values 1715 2011-07-08 13:25:40Z adriana 
;
_cod_original_sg_symbol_H-M P2(1)
_cod_original_formula_sum 'C24 H39.50 Cl N8 O8.25 Pt S'
_cod_database_code 1505020

loop_
_symmetry_equiv_pos_as_xyz
'x, y, z'
'-x, y+1/2, -z'

loop_
_atom_site_label
_atom_site_type_symbol
_atom_site_fract_x
_atom_site_fract_y
_atom_site_fract_z
_atom_site_U_iso_or_equiv
_atom_site_adp_type
_atom_site_occupancy
_atom_site_symmetry_multiplicity
_atom_site_calc_flag
_atom_site_refinement_flags
Pt1 Pt 0.09238(5) 0.361432(16) 0.75331(6) 0.03007(14) Uani 1 1 d .
Cl1 Cl -0.0898(4) 0.35124(15) 0.8137(4) 0.0535(13) Uani 1 1 d .
S1 S -0.0214(4) 0.41606(12) 0.5983(4) 0.0391(9) Uani 1 1 d .
N1 N -0.2714(13) 0.3738(4) 0.4578(13) 0.044(3) Uani 1 1 d .
H1N H -0.3625 0.3695 0.4339 0.052 Uiso 1 1 calc R
N2 N -0.2842(13) 0.4363(4) 0.5611(14) 0.044(3) Uani 1 1 d .
N3 N -0.1750(12) 0.5053(4) 0.8810(12) 0.039(3) Uani 1 1 d .
H3N H -0.2445 0.5239 0.8525 0.047 Uiso 1 1 calc R
N4 N 0.1941(13) 0.5451(4) 1.2328(13) 0.040(3) Uani 1 1 d .
H4N H 0.2705 0.5529 1.3111 0.049 Uiso 1 1 calc R
C1 C -0.2064(15) 0.4074(5) 0.5354(14) 0.038(4) Uani 1 1 d .
C2 C -0.2242(16) 0.4735(5) 0.6516(14) 0.037(4) Uani 1 1 d .
H2A H -0.2859 0.4981 0.6063 0.044 Uiso 1 1 calc R
H2B H -0.1271 0.4794 0.6625 0.044 Uiso 1 1 calc R
C3 C -0.2153(17) 0.4655(5) 0.7994(15) 0.043(4) Uani 1 1 d .
H3B H -0.3093 0.4557 0.7882 0.052 Uiso 1 1 calc R
H3C H -0.1425 0.4437 0.8511 0.052 Uiso 1 1 calc R
C4 C -0.0511(15) 0.5179(4) 0.9908(13) 0.025(3) Uani 1 1 d .
C5 C -0.0565(15) 0.5533(4) 1.0720(14) 0.032(3) Uani 1 1 d .
C6 C -0.1843(15) 0.5768(4) 1.0361(15) 0.030(3) Uani 1 1 d .
H6 H -0.2712 0.5686 0.9558 0.036 Uiso 1 1 calc R
C7 C -0.1840(18) 0.6103(5) 1.1139(17) 0.039(4) Uani 1 1 d .
H7A H -0.2706 0.6253 1.0878 0.047 Uiso 1 1 calc R
C8 C -0.0595(17) 0.6230(5) 1.2310(15) 0.034(3) Uani 1 1 d .
H8 H -0.0608 0.6469 1.2838 0.041 Uiso 1 1 calc R
C9 C 0.0634(17) 0.6017(5) 1.2707(15) 0.040(4) Uani 1 1 d .
H9 H 0.1481 0.6102 1.3528 0.049 Uiso 1 1 calc R
C10 C 0.0672(17) 0.5668(4) 1.1909(16) 0.039(2) Uani 1 1 d .
C11 C 0.2046(14) 0.5123(4) 1.1570(15) 0.031(3) Uani 1 1 d .
C12 C 0.3393(16) 0.4928(5) 1.2071(15) 0.041(4) Uani 1 1 d .
H12 H 0.4174 0.5025 1.2930 0.050 Uiso 1 1 calc R
C13 C 0.3600(15) 0.4605(5) 1.1360(15) 0.037(4) Uani 1 1 d .
H13 H 0.4501 0.4465 1.1743 0.045 Uiso 1 1 calc R
C14 C 0.2468(15) 0.4478(5) 1.0045(16) 0.041(4) Uani 1 1 d .
H14 H 0.2627 0.4269 0.9490 0.049 Uiso 1 1 calc R
C15 C 0.1147(16) 0.4652(5) 0.9569(16) 0.039(4) Uani 1 1 d .
H15 H 0.0382 0.4546 0.8714 0.047 Uiso 1 1 calc R
C16 C 0.0844(17) 0.4990(5) 1.0288(16) 0.040(4) Uani 1 1 d .
C17 C -0.1969(17) 0.3436(5) 0.4103(17) 0.054(5) Uani 1 1 d .
H17A H -0.2676 0.3280 0.3277 0.081 Uiso 1 1 calc R
H17B H -0.1417 0.3240 0.4882 0.081 Uiso 1 1 calc R
H17C H -0.1316 0.3586 0.3835 0.081 Uiso 1 1 calc R
C18 C -0.4378(14) 0.4272(4) 0.5102(17) 0.040(4) Uani 1 1 d .
H18A H -0.4792 0.4159 0.4130 0.060 Uiso 1 1 calc R
H18B H -0.4881 0.4531 0.5103 0.060 Uiso 1 1 calc R
H18C H -0.4482 0.4066 0.5736 0.060 Uiso 1 1 calc R
N5 N 0.2628(12) 0.3666(4) 0.7160(12) 0.036(3) Uani 1 1 d .
H5A H 0.2439 0.3530 0.6323 0.043 Uiso 1 1 calc R
H5B H 0.2791 0.3944 0.7057 0.043 Uiso 1 1 calc R
N6 N 0.2172(12) 0.3171(4) 0.8947(14) 0.042(3) Uani 1 1 d .
H6B H 0.2467 0.3265 0.9864 0.051 Uiso 1 1 calc R
H6C H 0.1643 0.2930 0.8822 0.051 Uiso 1 1 calc R
C19 C 0.3924(13) 0.3482(4) 0.8354(14) 0.033(3) Uani 1 1 d .
H19 H 0.4221 0.3675 0.9190 0.040 Uiso 1 1 calc R
C20 C 0.3451(14) 0.3075(4) 0.8744(14) 0.031(3) Uani 1 1 d .
H20 H 0.3147 0.2878 0.7916 0.037 Uiso 1 1 calc R
C21 C 0.4666(15) 0.2865(4) 1.0057(15) 0.038(4) Uani 1 1 d .
H21A H 0.4940 0.3044 1.0909 0.046 Uiso 1 1 calc R
H21B H 0.4335 0.2591 1.0238 0.046 Uiso 1 1 calc R
C22 C 0.5961(18) 0.2799(5) 0.9788(18) 0.050(4) Uani 1 1 d .
H22A H 0.5709 0.2595 0.9002 0.061 Uiso 1 1 calc R
H22B H 0.6765 0.2681 1.0657 0.061 Uiso 1 1 calc R
C23 C 0.6447(17) 0.3218(6) 0.9391(19) 0.059(5) Uani 1 1 d .
H23A H 0.6796 0.3412 1.0215 0.071 Uiso 1 1 calc R
H23B H 0.7251 0.3162 0.9171 0.071 Uiso 1 1 calc R
C24 C 0.5212(14) 0.3422(5) 0.8102(17) 0.043(4) Uani 1 1 d .
H24A H 0.5527 0.3697 0.7916 0.052 Uiso 1 1 calc R
H24B H 0.4943 0.3243 0.7249 0.052 Uiso 1 1 calc R
Pt2 Pt -0.13575(5) 0.665027(14) 0.67346(5) 0.03022(13) Uani 1 1 d .
Cl2 Cl 0.0316(4) 0.67276(13) 0.5910(4) 0.0444(10) Uani 1 1 d .
S1A S -0.0127(4) 0.61144(12) 0.8289(4) 0.0411(9) Uani 1 1 d .
N1A N 0.2340(12) 0.6531(3) 0.9609(12) 0.036(3) Uani 1 1 d .
H1NA H 0.3250 0.6567 0.9829 0.043 Uiso 1 1 calc R
N2A N 0.2481(12) 0.5914(4) 0.8594(12) 0.034(3) Uani 1 1 d .
N3A N 0.1452(13) 0.5212(4) 0.5443(12) 0.038(3) Uani 1 1 d .
H3NA H 0.2133 0.5020 0.5745 0.046 Uiso 1 1 calc R
N4A N -0.2194(12) 0.4804(3) 0.1901(10) 0.031(3) Uani 1 1 d .
H4NA H -0.2964 0.4742 0.1100 0.037 Uiso 1 1 calc R
C1A C 0.1728(15) 0.6205(5) 0.8868(15) 0.035(4) Uani 1 1 d .
C2A C 0.1835(17) 0.5533(5) 0.7677(15) 0.041(4) Uani 1 1 d .
H2AA H 0.0840 0.5490 0.7523 0.050 Uiso 1 1 calc R
H2AB H 0.2406 0.5281 0.8150 0.050 Uiso 1 1 calc R
C3A C 0.1839(15) 0.5607(5) 0.6250(15) 0.041(4) Uani 1 1 d .
H3AB H 0.1138 0.5828 0.5704 0.049 Uiso 1 1 calc R
H3AC H 0.2803 0.5699 0.6415 0.049 Uiso 1 1 calc R
C4A C 0.0209(15) 0.5097(4) 0.4310(14) 0.030(3) Uani 1 1 d .
C5A C 0.0244(15) 0.4719(4) 0.3537(12) 0.026(3) Uani 1 1 d .
C6A C 0.1553(16) 0.4509(5) 0.3895(17) 0.040(4) Uani 1 1 d .
H6AA H 0.2425 0.4612 0.4647 0.048 Uiso 1 1 calc R
C7A C 0.1559(17) 0.4148(5) 0.3131(17) 0.045(4) Uani 1 1 d .
H7AA H 0.2423 0.3993 0.3426 0.054 Uiso 1 1 calc R
C8A C 0.0317(17) 0.4016(5) 0.1955(16) 0.041(4) Uani 1 1 d .
H8AA H 0.0340 0.3778 0.1423 0.049 Uiso 1 1 calc R
C9A C -0.0948(18) 0.4229(4) 0.1558(15) 0.039(4) Uani 1 1 d .
H9A H -0.1793 0.4132 0.0758 0.047 Uiso 1 1 calc R
C10A C -0.1026(18) 0.4543(4) 0.2207(16) 0.039(2) Uani 1 1 d .
C11A C -0.2367(15) 0.5142(5) 0.2623(14) 0.038(4) Uani 1 1 d .
C12A C -0.3696(16) 0.5335(5) 0.2117(15) 0.039(4) Uani 1 1 d .
H12A H -0.4465 0.5252 0.1228 0.047 Uiso 1 1 calc R
C13A C -0.3896(16) 0.5634(5) 0.2867(16) 0.044(4) Uani 1 1 d .
H13A H -0.4820 0.5756 0.2536 0.053 Uiso 1 1 calc R
C14A C -0.2760(16) 0.5772(5) 0.4143(16) 0.039(4) Uani 1 1 d .
H14A H -0.2921 0.5994 0.4652 0.047 Uiso 1 1 calc R
C15A C -0.1452(15) 0.5602(5) 0.4670(13) 0.033(3) Uani 1 1 d .
H15A H -0.0706 0.5693 0.5562 0.040 Uiso 1 1 calc R
C16A C -0.1189(14) 0.5282(4) 0.3883(13) 0.023(3) Uani 1 1 d .
C17A C 0.1698(16) 0.6847(5) 1.0125(16) 0.048(4) Uani 1 1 d .
H17D H 0.2456 0.7018 1.0858 0.071 Uiso 1 1 calc R
H17E H 0.1140 0.6709 1.0537 0.071 Uiso 1 1 calc R
H17F H 0.1063 0.7027 0.9329 0.071 Uiso 1 1 calc R
C18A C 0.4005(16) 0.5971(5) 0.9091(17) 0.050(4) Uani 1 1 d .
H18D H 0.4503 0.5977 1.0138 0.075 Uiso 1 1 calc R
H18E H 0.4169 0.6235 0.8719 0.075 Uiso 1 1 calc R
H18F H 0.4376 0.5738 0.8752 0.075 Uiso 1 1 calc R
N5A N -0.2862(11) 0.6639(5) 0.7404(11) 0.037(3) Uani 1 1 d .
H5AA H -0.3335 0.6386 0.7173 0.044 Uiso 1 1 calc R
H5AB H -0.2435 0.6670 0.8380 0.044 Uiso 1 1 calc R
N6A N -0.2767(12) 0.7066(4) 0.5240(12) 0.037(3) Uani 1 1 d .
H6AB H -0.2440 0.7337 0.5492 0.044 Uiso 1 1 calc R
H6AC H -0.2831 0.7011 0.4357 0.044 Uiso 1 1 calc R
C19A C -0.3910(14) 0.6989(4) 0.6703(15) 0.034(3) Uani 1 1 d .
H19A H -0.3454 0.7257 0.7199 0.040 Uiso 1 1 calc R
C20A C -0.4185(13) 0.7021(4) 0.5179(14) 0.032(3) Uani 1 1 d .
H20A H -0.4600 0.6748 0.4701 0.038 Uiso 1 1 calc R
C21A C -0.5254(16) 0.7368(5) 0.4337(15) 0.046(4) Uani 1 1 d .
H21C H -0.4822 0.7645 0.4723 0.056 Uiso 1 1 calc R
H21D H -0.5461 0.7355 0.3324 0.056 Uiso 1 1 calc R
C22A C -0.6624(16) 0.7321(6) 0.4432(17) 0.052(4) Uani 1 1 d .
H22C H -0.7128 0.7065 0.3915 0.062 Uiso 1 1 calc R
H22D H -0.7254 0.7564 0.3964 0.062 Uiso 1 1 calc R
C23A C -0.6340(17) 0.7293(5) 0.6013(17) 0.048(4) Uani 1 1 d .
H23C H -0.5915 0.7559 0.6513 0.058 Uiso 1 1 calc R
H23D H -0.7258 0.7248 0.6043 0.058 Uiso 1 1 calc R
C24A C -0.5341(15) 0.6940(5) 0.6741(16) 0.045(4) Uani 1 1 d .
H24C H -0.5798 0.6673 0.6270 0.054 Uiso 1 1 calc R
H24D H -0.5157 0.6925 0.7748 0.054 Uiso 1 1 calc R
N7 N 0.4967(13) 0.5650(5) 1.5705(14) 0.040(3) Uani 1 1 d .
O1 O 0.6038(11) 0.5734(3) 1.6849(11) 0.044(3) Uani 1 1 d .
O2 O 0.4290(13) 0.5927(4) 1.4855(12) 0.055(3) Uani 1 1 d .
O3 O 0.4584(12) 0.5275(4) 1.5416(11) 0.056(3) Uani 1 1 d .
N8 N -0.6283(15) 0.3364(4) 0.2752(17) 0.045(3) Uani 1 1 d .
O4 O -0.5532(15) 0.3365(4) 0.4033(13) 0.067(4) Uani 1 1 d .
O5 O -0.5977(15) 0.3591(5) 0.2012(12) 0.081(4) Uani 1 1 d .
O6 O -0.7314(15) 0.3134(5) 0.2302(16) 0.094(5) Uani 1 1 d .
N9 N 0.5930(16) 0.6841(4) 1.1587(14) 0.037(3) Uani 1 1 d .
O7 O 0.5343(13) 0.6685(5) 1.2234(11) 0.065(3) Uani 1 1 d .
O8 O 0.5368(13) 0.6840(3) 1.0274(11) 0.060(3) Uani 1 1 d .
O9 O 0.7122(12) 0.7018(4) 1.2283(12) 0.060(3) Uani 1 1 d .
N10 N -0.5270(13) 0.4677(4) -0.1535(13) 0.030(3) Uani 1 1 d .
O10 O -0.6345(10) 0.4563(3) -0.2662(11) 0.043(3) Uani 1 1 d .
O11 O -0.4573(12) 0.4409(4) -0.0595(12) 0.050(3) Uani 1 1 d .
O12 O -0.4907(12) 0.5055(3) -0.1366(12) 0.057(3) Uani 1 1 d .
O13 O -0.2104(12) 0.8067(3) 0.5157(10) 0.057(3) Uani 1 1 d .
H131 H -0.1140 0.7970 0.5907 0.068 Uiso 1 1 d R
H132 H -0.2622 0.8139 0.5427 0.068 Uiso 1 1 d R
O14 O -0.0016(12) 0.7759(3) 0.9556(13) 0.073(4) Uani 1 1 d .
H141 H -0.0207 0.8000 0.9171 0.088 Uiso 1 1 d R
O15 O -0.1815(15) 0.7122(4) 1.0134(13) 0.085(4) Uani 1 1 d .
H151 H -0.1279 0.7321 1.0100 0.102 Uiso 1 1 d R
O16 O 0.0545(11) 0.7689(4) 0.7115(11) 0.061(3) Uani 1 1 d .
O17 O -0.027(3) 0.7441(11) 1.298(3) 0.107(10) Uani 0.50 1 d P

loop_
_atom_site_aniso_label
_atom_site_aniso_U_11
_atom_site_aniso_U_22
_atom_site_aniso_U_33
_atom_site_aniso_U_23
_atom_site_aniso_U_13
_atom_site_aniso_U_12
Pt1 0.0318(3) 0.0295(3) 0.0338(3) -0.0002(3) 0.0193(2) -0.0003(3)
Cl1 0.045(2) 0.069(4) 0.056(2) 0.021(2) 0.032(2) 0.007(2)
S1 0.045(2) 0.034(2) 0.045(2) 0.0035(17) 0.027(2) 0.0006(18)
N1 0.041(7) 0.028(8) 0.046(8) -0.006(6) 0.007(6) 0.001(6)
N2 0.033(7) 0.036(8) 0.052(8) -0.009(6) 0.009(6) 0.011(6)
N3 0.037(7) 0.041(8) 0.039(7) -0.010(6) 0.017(6) 0.008(6)
N4 0.040(7) 0.046(8) 0.041(8) -0.003(6) 0.024(6) -0.004(6)
C1 0.035(8) 0.055(10) 0.017(7) 0.015(7) 0.007(6) 0.006(8)
C2 0.041(9) 0.037(9) 0.036(9) -0.007(7) 0.022(7) 0.004(7)
C3 0.047(9) 0.038(9) 0.047(10) -0.014(7) 0.023(8) -0.034(8)
C4 0.039(8) 0.014(6) 0.020(7) 0.001(5) 0.012(6) 0.000(6)
C5 0.052(9) 0.023(8) 0.034(8) 0.003(6) 0.030(7) 0.002(7)
C6 0.026(8) 0.022(8) 0.032(8) 0.007(6) 0.004(6) -0.007(6)
C7 0.053(10) 0.032(9) 0.040(10) 0.003(7) 0.029(8) 0.013(8)
C8 0.049(9) 0.023(8) 0.032(9) -0.005(6) 0.020(8) 0.001(7)
C9 0.051(10) 0.039(9) 0.031(8) 0.009(7) 0.019(8) 0.000(8)
C10 0.055(6) 0.019(5) 0.039(5) -0.019(4) 0.018(5) -0.022(4)
C11 0.032(8) 0.028(8) 0.040(9) 0.022(7) 0.023(7) 0.013(6)
C12 0.034(8) 0.053(10) 0.028(8) -0.004(7) 0.006(7) -0.002(8)
C13 0.035(9) 0.045(10) 0.031(8) -0.004(7) 0.014(7) 0.007(7)
C14 0.037(9) 0.048(10) 0.045(10) -0.001(8) 0.026(8) 0.011(7)
C15 0.040(9) 0.035(9) 0.045(9) -0.005(7) 0.021(7) 0.000(7)
C16 0.042(9) 0.047(10) 0.032(8) 0.005(7) 0.018(7) 0.004(8)
C17 0.048(10) 0.048(10) 0.059(11) -0.024(8) 0.017(9) 0.018(8)
C18 0.034(8) 0.020(8) 0.062(11) 0.005(7) 0.019(8) 0.006(6)
N5 0.065(8) 0.008(6) 0.047(7) -0.007(5) 0.036(6) -0.002(6)
N6 0.037(7) 0.035(7) 0.069(9) 0.013(6) 0.035(7) -0.001(6)
C19 0.030(7) 0.038(9) 0.036(8) -0.017(6) 0.018(6) -0.019(6)
C20 0.038(8) 0.027(7) 0.033(8) -0.002(6) 0.020(7) 0.004(6)
C21 0.043(9) 0.032(8) 0.045(9) 0.001(7) 0.024(8) 0.002(7)
C22 0.051(10) 0.045(11) 0.053(11) -0.007(8) 0.022(9) -0.006(8)
C23 0.044(10) 0.064(12) 0.072(13) 0.003(10) 0.029(10) -0.001(9)
C24 0.029(8) 0.042(9) 0.072(12) 0.006(8) 0.034(8) 0.007(7)
Pt2 0.0349(3) 0.0307(3) 0.0275(3) -0.0041(3) 0.0166(2) -0.0049(3)
Cl2 0.050(2) 0.048(3) 0.043(2) -0.0025(19) 0.0286(18) -0.0001(19)
S1A 0.043(2) 0.040(2) 0.044(2) 0.0040(18) 0.023(2) -0.0016(18)
N1A 0.036(7) 0.023(7) 0.041(7) -0.015(5) 0.011(6) 0.000(5)
N2A 0.030(7) 0.039(7) 0.034(7) -0.005(6) 0.015(6) -0.009(6)
N3A 0.045(7) 0.033(7) 0.035(7) -0.009(6) 0.016(6) 0.004(6)
N4A 0.034(6) 0.039(7) 0.015(6) -0.014(5) 0.007(5) -0.006(5)
C1A 0.034(8) 0.034(9) 0.033(8) -0.002(7) 0.012(7) 0.006(7)
C2A 0.050(10) 0.032(9) 0.039(9) 0.005(7) 0.018(8) -0.002(8)
C3A 0.022(7) 0.049(10) 0.037(9) -0.003(7) 0.001(7) 0.008(7)
C4A 0.033(8) 0.041(9) 0.024(7) 0.006(6) 0.019(6) -0.007(7)
C5A 0.050(9) 0.014(7) 0.017(7) 0.000(5) 0.018(6) 0.004(6)
C6A 0.033(8) 0.045(10) 0.050(10) -0.004(8) 0.026(8) 0.003(7)
C7A 0.039(9) 0.048(11) 0.052(11) -0.005(8) 0.024(9) 0.008(8)
C8A 0.043(9) 0.047(10) 0.039(9) -0.012(8) 0.024(8) -0.002(8)
C9A 0.062(10) 0.019(8) 0.037(9) -0.017(6) 0.025(8) -0.021(7)
C10A 0.055(6) 0.019(5) 0.039(5) -0.019(4) 0.018(5) -0.022(4)
C11A 0.036(8) 0.059(10) 0.025(8) -0.008(7) 0.019(7) -0.016(8)
C12A 0.037(9) 0.049(10) 0.025(8) -0.007(7) 0.009(7) -0.001(7)
C13A 0.041(9) 0.045(10) 0.048(10) 0.013(8) 0.021(8) 0.011(8)
C14A 0.040(9) 0.045(10) 0.046(9) -0.017(8) 0.030(8) -0.005(7)
C15A 0.038(8) 0.046(9) 0.021(7) -0.003(6) 0.017(6) -0.004(7)
C16A 0.034(8) 0.020(7) 0.016(6) 0.002(5) 0.013(6) -0.004(6)
C17A 0.042(9) 0.053(10) 0.041(9) -0.012(8) 0.015(8) 0.004(8)
C18A 0.053(10) 0.044(10) 0.045(10) -0.023(8) 0.016(9) 0.001(8)
N5A 0.047(7) 0.043(7) 0.030(6) -0.002(6) 0.026(5) -0.016(7)
N6A 0.040(7) 0.040(7) 0.038(7) -0.013(6) 0.025(6) -0.020(6)
C19A 0.029(7) 0.026(8) 0.050(9) -0.008(7) 0.022(7) 0.004(6)
C20A 0.022(7) 0.040(9) 0.029(8) -0.001(6) 0.008(6) -0.015(6)
C21A 0.049(10) 0.062(11) 0.020(8) 0.004(7) 0.009(7) -0.006(8)
C22A 0.036(9) 0.067(12) 0.044(10) 0.014(8) 0.011(8) 0.015(8)
C23A 0.050(9) 0.048(10) 0.062(11) 0.018(8) 0.038(9) 0.015(8)
C24A 0.044(9) 0.046(10) 0.038(9) 0.001(7) 0.012(8) -0.001(8)
N7 0.029(7) 0.046(9) 0.045(8) -0.005(7) 0.016(7) -0.008(7)
O1 0.048(7) 0.050(7) 0.031(6) -0.003(5) 0.016(5) -0.011(5)
O2 0.053(7) 0.060(8) 0.043(7) 0.017(6) 0.014(6) 0.026(6)
O3 0.065(8) 0.052(8) 0.042(7) -0.025(6) 0.017(6) -0.015(6)
N8 0.045(9) 0.029(7) 0.056(10) -0.014(7) 0.020(8) -0.004(6)
O4 0.076(9) 0.064(9) 0.042(8) -0.009(6) 0.011(7) -0.011(7)
O5 0.134(11) 0.050(8) 0.066(8) 0.015(8) 0.052(8) 0.004(9)
O6 0.074(9) 0.105(12) 0.097(11) -0.046(9) 0.035(9) -0.042(9)
N9 0.050(9) 0.021(6) 0.035(8) 0.002(6) 0.015(7) 0.021(6)
O7 0.076(7) 0.084(9) 0.038(6) -0.020(7) 0.028(6) -0.005(8)
O8 0.091(9) 0.051(7) 0.026(6) -0.007(5) 0.016(6) -0.005(6)
O9 0.042(7) 0.079(9) 0.050(7) -0.001(6) 0.014(6) 0.005(6)
N10 0.033(7) 0.029(7) 0.038(7) -0.004(6) 0.026(6) -0.004(6)
O10 0.032(6) 0.039(6) 0.043(6) -0.003(5) 0.005(5) -0.011(5)
O11 0.042(7) 0.046(7) 0.043(7) 0.007(6) 0.004(6) -0.003(6)
O12 0.072(8) 0.022(6) 0.068(8) -0.006(5) 0.024(7) -0.010(5)
O13 0.068(8) 0.072(8) 0.035(6) -0.007(6) 0.028(6) -0.015(6)
O14 0.070(8) 0.044(7) 0.091(10) -0.025(7) 0.025(7) 0.001(6)
O15 0.102(11) 0.076(10) 0.071(10) 0.015(7) 0.037(9) -0.011(8)
O16 0.058(7) 0.079(9) 0.050(7) -0.022(6) 0.029(6) -0.030(6)
O17 0.077(19) 0.13(3) 0.10(2) 0.02(2) 0.028(18) 0.000(19)

loop_
_atom_type_symbol
_atom_type_description
_atom_type_scat_dispersion_real
_atom_type_scat_dispersion_imag
_atom_type_scat_source
C C 0.0033 0.0016 'International Tables Vol C Tables 4.2.6.8 and 6.1.1.4'
H H 0.0000 0.0000 'International Tables Vol C Tables 4.2.6.8 and 6.1.1.4'
N N 0.0061 0.0033 'International Tables Vol C Tables 4.2.6.8 and 6.1.1.4'
O O 0.0106 0.0060 'International Tables Vol C Tables 4.2.6.8 and 6.1.1.4'
S S 0.1246 0.1234 'International Tables Vol C Tables 4.2.6.8 and 6.1.1.4'
Cl Cl 0.1484 0.1585 'International Tables Vol C Tables 4.2.6.8 and 6.1.1.4'
Pt Pt -1.7033 8.3905 'International Tables Vol C Tables 4.2.6.8 and 6.1.1.4'

loop_
_geom_angle_atom_site_label_1
_geom_angle_atom_site_label_2
_geom_angle_atom_site_label_3
_geom_angle
N5 Pt1 N6 82.6(5)
N5 Pt1 Cl1 174.5(4)
N6 Pt1 Cl1 92.0(3)
N5 Pt1 S1 90.8(4)
N6 Pt1 S1 172.5(3)
Cl1 Pt1 S1 94.54(14)
C1 S1 Pt1 105.5(5)
C1 N1 C17 122.4(13)
C1 N1 H1N 118.8
C17 N1 H1N 118.8
C1 N2 C2 124.7(12)
C1 N2 C18 117.3(12)
C2 N2 C18 117.6(12)
C4 N3 C3 131.4(12)
C4 N3 H3N 114.3
C3 N3 H3N 114.3
C11 N4 C10 122.0(12)
C11 N4 H4N 119.0
C10 N4 H4N 119.0
N1 C1 N2 119.5(13)
N1 C1 S1 121.4(12)
N2 C1 S1 119.0(12)
N2 C2 C3 109.5(12)
N2 C2 H2A 109.8
C3 C2 H2A 109.8
N2 C2 H2B 109.8
C3 C2 H2B 109.8
H2A C2 H2B 108.2
N3 C3 C2 108.4(11)
N3 C3 H3B 110.0
C2 C3 H3B 110.0
N3 C3 H3C 110.0
C2 C3 H3C 110.0
H3B C3 H3C 108.4
N3 C4 C16 123.9(12)
N3 C4 C5 117.5(12)
C16 C4 C5 118.5(12)
C10 C5 C6 116.5(12)
C10 C5 C4 120.3(13)
C6 C5 C4 123.2(13)
C7 C6 C5 121.2(14)
C7 C6 H6 119.4
C5 C6 H6 119.4
C6 C7 C8 120.8(15)
C6 C7 H7A 119.6
C8 C7 H7A 119.6
C9 C8 C7 120.4(14)
C9 C8 H8 119.8
C7 C8 H8 119.8
C8 C9 C10 120.1(15)
C8 C9 H9 119.9
C10 C9 H9 119.9
N4 C10 C5 119.5(12)
N4 C10 C9 119.7(14)
C5 C10 C9 120.8(15)
N4 C11 C12 117.6(14)
N4 C11 C16 121.0(12)
C12 C11 C16 121.4(14)
C13 C12 C11 121.5(14)
C13 C12 H12 119.3
C11 C12 H12 119.3
C12 C13 C14 119.2(13)
C12 C13 H13 120.4
C14 C13 H13 120.4
C15 C14 C13 119.9(13)
C15 C14 H14 120.0
C13 C14 H14 120.0
C14 C15 C16 123.4(14)
C14 C15 H15 118.3
C16 C15 H15 118.3
C11 C16 C4 118.2(13)
C11 C16 C15 114.3(13)
C4 C16 C15 127.4(14)
N1 C17 H17A 109.5
N1 C17 H17B 109.5
H17A C17 H17B 109.5
N1 C17 H17C 109.5
H17A C17 H17C 109.5
H17B C17 H17C 109.5
N2 C18 H18A 109.5
N2 C18 H18B 109.5
H18A C18 H18B 109.5
N2 C18 H18C 109.5
H18A C18 H18C 109.5
H18B C18 H18C 109.5
C19 N5 Pt1 110.6(8)
C19 N5 H5A 109.5
Pt1 N5 H5A 109.5
C19 N5 H5B 109.5
Pt1 N5 H5B 109.5
H5A N5 H5B 108.1
C20 N6 Pt1 110.8(8)
C20 N6 H6B 109.5
Pt1 N6 H6B 109.5
C20 N6 H6C 109.5
Pt1 N6 H6C 109.5
H6B N6 H6C 108.1
N5 C19 C24 116.5(11)
N5 C19 C20 106.5(10)
C24 C19 C20 111.9(11)
N5 C19 H19 107.2
C24 C19 H19 107.2
C20 C19 H19 107.2
N6 C20 C19 107.1(10)
N6 C20 C21 112.8(11)
C19 C20 C21 112.3(11)
N6 C20 H20 108.2
C19 C20 H20 108.2
C21 C20 H20 108.2
C22 C21 C20 109.3(12)
C22 C21 H21A 109.8
C20 C21 H21A 109.8
C22 C21 H21B 109.8
C20 C21 H21B 109.8
H21A C21 H21B 108.3
C21 C22 C23 111.5(13)
C21 C22 H22A 109.3
C23 C22 H22A 109.3
C21 C22 H22B 109.3
C23 C22 H22B 109.3
H22A C22 H22B 108.0
C24 C23 C22 111.0(13)
C24 C23 H23A 109.4
C22 C23 H23A 109.4
C24 C23 H23B 109.4
C22 C23 H23B 109.4
H23A C23 H23B 108.0
C19 C24 C23 111.0(12)
C19 C24 H24A 109.4
C23 C24 H24A 109.4
C19 C24 H24B 109.4
C23 C24 H24B 109.4
H24A C24 H24B 108.0
N5A Pt2 N6A 83.0(5)
N5A Pt2 S1A 90.5(4)
N6A Pt2 S1A 170.2(3)
N5A Pt2 Cl2 174.7(5)
N6A Pt2 Cl2 92.5(3)
S1A Pt2 Cl2 94.26(14)
C1A S1A Pt2 106.8(5)
C1A N1A C17A 127.1(13)
C1A N1A H1NA 116.4
C17A N1A H1NA 116.4
C1A N2A C18A 120.1(12)
C1A N2A C2A 124.3(12)
C18A N2A C2A 115.3(12)
C4A N3A C3A 129.7(12)
C4A N3A H3NA 115.1
C3A N3A H3NA 115.1
C11A N4A C10A 131.8(11)
C11A N4A H4NA 114.1
C10A N4A H4NA 114.1
N1A C1A N2A 121.1(13)
N1A C1A S1A 120.1(11)
N2A C1A S1A 118.7(11)
N2A C2A C3A 107.7(12)
N2A C2A H2AA 110.2
C3A C2A H2AA 110.2
N2A C2A H2AB 110.2
C3A C2A H2AB 110.2
H2AA C2A H2AB 108.5
N3A C3A C2A 108.3(13)
N3A C3A H3AB 110.0
C2A C3A H3AB 110.0
N3A C3A H3AC 110.0
C2A C3A H3AC 110.0
H3AB C3A H3AC 108.4
N3A C4A C16A 126.3(13)
N3A C4A C5A 116.9(12)
C16A C4A C5A 116.4(12)
C6A C5A C4A 120.8(12)
C6A C5A C10A 113.5(12)
C4A C5A C10A 125.3(12)
C7A C6A C5A 119.7(14)
C7A C6A H6AA 120.1
C5A C6A H6AA 120.1
C8A C7A C6A 120.6(14)
C8A C7A H7AA 119.7
C6A C7A H7AA 119.7
C9A C8A C7A 119.9(14)
C9A C8A H8AA 120.0
C7A C8A H8AA 120.0
C10A C9A C8A 122.3(16)
C10A C9A H9A 118.8
C8A C9A H9A 118.8
C9A C10A N4A 129.2(15)
C9A C10A C5A 123.6(16)
N4A C10A C5A 107.2(10)
N4A C11A C12A 120.1(13)
N4A C11A C16A 119.2(13)
C12A C11A C16A 120.7(13)
C13A C12A C11A 120.2(14)
C13A C12A H12A 119.9
C11A C12A H12A 119.9
C12A C13A C14A 120.5(14)
C12A C13A H13A 119.8
C14A C13A H13A 119.8
C15A C14A C13A 121.9(13)
C15A C14A H14A 119.1
C13A C14A H14A 119.1
C14A C15A C16A 119.3(13)
C14A C15A H15A 120.4
C16A C15A H15A 120.4
C11A C16A C15A 117.2(12)
C11A C16A C4A 119.2(12)
C15A C16A C4A 123.6(12)
N1A C17A H17D 109.5
N1A C17A H17E 109.5
H17D C17A H17E 109.5
N1A C17A H17F 109.5
H17D C17A H17F 109.5
H17E C17A H17F 109.5
N2A C18A H18D 109.5
N2A C18A H18E 109.5
H18D C18A H18E 109.5
N2A C18A H18F 109.5
H18D C18A H18F 109.5
H18E C18A H18F 109.5
C19A N5A Pt2 109.3(8)
C19A N5A H5AA 109.8
Pt2 N5A H5AA 109.8
C19A N5A H5AB 109.8
Pt2 N5A H5AB 109.8
H5AA N5A H5AB 108.3
C20A N6A Pt2 108.8(8)
C20A N6A H6AB 109.9
Pt2 N6A H6AB 109.9
C20A N6A H6AC 109.9
Pt2 N6A H6AC 109.9
H6AB N6A H6AC 108.3
N5A C19A C20A 108.1(10)
N5A C19A C24A 114.5(11)
C20A C19A C24A 109.4(11)
N5A C19A H19A 108.2
C20A C19A H19A 108.2
C24A C19A H19A 108.2
N6A C20A C19A 105.9(10)
N6A C20A C21A 114.2(11)
C19A C20A C21A 113.3(12)
N6A C20A H20A 107.8
C19A C20A H20A 107.8
C21A C20A H20A 107.8
C22A C21A C20A 111.0(12)
C22A C21A H21C 109.4
C20A C21A H21C 109.4
C22A C21A H21D 109.4
C20A C21A H21D 109.4
H21C C21A H21D 108.0
C21A C22A C23A 111.5(12)
C21A C22A H22C 109.3
C23A C22A H22C 109.3
C21A C22A H22D 109.3
C23A C22A H22D 109.3
H22C C22A H22D 108.0
C24A C23A C22A 109.6(13)
C24A C23A H23C 109.7
C22A C23A H23C 109.7
C24A C23A H23D 109.7
C22A C23A H23D 109.7
H23C C23A H23D 108.2
C23A C24A C19A 112.0(12)
C23A C24A H24C 109.2
C19A C24A H24C 109.2
C23A C24A H24D 109.2
C19A C24A H24D 109.2
H24C C24A H24D 107.9
O2 N7 O1 121.1(14)
O2 N7 O3 119.9(14)
O1 N7 O3 119.0(14)
O6 N8 O4 116.3(16)
O6 N8 O5 124.4(17)
O4 N8 O5 119.3(14)
O7 N9 O8 121.8(15)
O7 N9 O9 118.8(13)
O8 N9 O9 119.4(15)
O12 N10 O10 119.7(12)
O12 N10 O11 121.1(12)
O10 N10 O11 119.3(12)
H131 O13 H132 115.7

loop_
_geom_bond_atom_site_label_1
_geom_bond_atom_site_label_2
_geom_bond_distance
Pt1 N5 2.011(11)
Pt1 N6 2.034(12)
Pt1 Cl1 2.304(4)
Pt1 S1 2.309(4)
S1 C1 1.761(14)
N1 C1 1.329(18)
N1 C17 1.468(17)
N1 H1N 0.8800
N2 C1 1.340(18)
N2 C2 1.470(18)
N2 C18 1.475(17)
N3 C4 1.342(16)
N3 C3 1.480(17)
N3 H3N 0.8800
N4 C11 1.353(17)
N4 C10 1.381(18)
N4 H4N 0.8800
C2 C3 1.541(18)
C2 H2A 0.9900
C2 H2B 0.9900
C3 H3B 0.9900
C3 H3C 0.9900
C4 C16 1.423(18)
C4 C5 1.433(18)
C5 C10 1.392(19)
C5 C6 1.427(18)
C6 C7 1.346(19)
C6 H6 0.9500
C7 C8 1.38(2)
C7 H7A 0.9500
C8 C9 1.34(2)
C8 H8 0.9500
C9 C10 1.407(19)
C9 H9 0.9500
C11 C12 1.406(19)
C11 C16 1.423(19)
C12 C13 1.35(2)
C12 H12 0.9500
C13 C14 1.406(18)
C13 H13 0.9500
C14 C15 1.358(19)
C14 H14 0.9500
C15 C16 1.435(19)
C15 H15 0.9500
C17 H17A 0.9800
C17 H17B 0.9800
C17 H17C 0.9800
C18 H18A 0.9800
C18 H18B 0.9800
C18 H18C 0.9800
N5 C19 1.482(17)
N5 H5A 0.9200
N5 H5B 0.9200
N6 C20 1.488(16)
N6 H6B 0.9200
N6 H6C 0.9200
C19 C24 1.508(16)
C19 C20 1.514(17)
C19 H19 1.0000
C20 C21 1.537(17)
C20 H20 1.0000
C21 C22 1.53(2)
C21 H21A 0.9900
C21 H21B 0.9900
C22 C23 1.55(2)
C22 H22A 0.9900
C22 H22B 0.9900
C23 C24 1.52(2)
C23 H23A 0.9900
C23 H23B 0.9900
C24 H24A 0.9900
C24 H24B 0.9900
Pt2 N5A 2.009(10)
Pt2 N6A 2.069(12)
Pt2 S1A 2.306(4)
Pt2 Cl2 2.310(4)
S1A C1A 1.776(15)
N1A C1A 1.281(17)
N1A C17A 1.453(16)
N1A H1NA 0.8800
N2A C1A 1.335(17)
N2A C18A 1.447(18)
N2A C2A 1.504(18)
N3A C4A 1.350(16)
N3A C3A 1.470(18)
N3A H3NA 0.8800
N4A C11A 1.381(17)
N4A C10A 1.391(18)
N4A H4NA 0.8800
C2A C3A 1.528(19)
C2A H2AA 0.9900
C2A H2AB 0.9900
C3A H3AB 0.9900
C3A H3AC 0.9900
C4A C16A 1.447(18)
C4A C5A 1.468(18)
C5A C6A 1.414(18)
C5A C10A 1.526(18)
C6A C7A 1.41(2)
C6A H6AA 0.9500
C7A C8A 1.39(2)
C7A H7AA 0.9500
C8A C9A 1.37(2)
C8A H8AA 0.9500
C9A C10A 1.238(18)
C9A H9A 0.9500
C11A C12A 1.387(19)
C11A C16A 1.405(17)
C12A C13A 1.32(2)
C12A H12A 0.9500
C13A C14A 1.394(19)
C13A H13A 0.9500
C14A C15A 1.336(18)
C14A H14A 0.9500
C15A C16A 1.421(18)
C15A H15A 0.9500
C17A H17D 0.9800
C17A H17E 0.9800
C17A H17F 0.9800
C18A H18D 0.9800
C18A H18E 0.9800
C18A H18F 0.9800
N5A C19A 1.500(17)
N5A H5AA 0.9200
N5A H5AB 0.9200
N6A C20A 1.469(16)
N6A H6AB 0.9200
N6A H6AC 0.9200
C19A C20A 1.501(18)
C19A C24A 1.531(18)
C19A H19A 1.0000
C20A C21A 1.533(19)
C20A H20A 1.0000
C21A C22A 1.50(2)
C21A H21C 0.9900
C21A H21D 0.9900
C22A C23A 1.56(2)
C22A H22C 0.9900
C22A H22D 0.9900
C23A C24A 1.489(19)
C23A H23C 0.9900
C23A H23D 0.9900
C24A H24C 0.9900
C24A H24D 0.9900
N7 O2 1.225(16)
N7 O1 1.240(14)
N7 O3 1.254(16)
N8 O6 1.208(16)
N8 O4 1.209(15)
N8 O5 1.213(17)
N9 O7 1.220(16)
N9 O8 1.230(14)
N9 O9 1.253(16)
N10 O12 1.250(14)
N10 O10 1.256(13)
N10 O11 1.258(15)
O13 H131 1.0029
O13 H132 0.7582
O14 H141 0.8496
O15 H151 0.8594

loop_
_geom_hbond_atom_site_label_D
_geom_hbond_atom_site_label_H
_geom_hbond_atom_site_label_A
_geom_hbond_distance_DH
_geom_hbond_distance_HA
_geom_hbond_distance_DA
_geom_hbond_angle_DHA
_geom_hbond_site_symmetry_A
N1 H1N O4 0.88 2.15 2.990(19) 158.8 .
N1 H1N O5 0.88 2.57 3.272(18) 136.8 .
N3 H3N O1 0.88 2.35 3.153(16) 151.1 1_454
N4 H4N O2 0.88 2.22 3.068(17) 161.2 .
N4 H4N O3 0.88 2.45 3.205(16) 143.5 .
N4 H4N N7 0.88 2.70 3.566(18) 170.4 .
N5 H5A O13 0.92 2.06 2.950(15) 162.3 2_546
N5 H5B O10 0.92 2.13 3.033(15) 165.0 1_656
N6 H6B O5 0.92 2.34 3.196(19) 155.5 1_656
N6 H6B O6 0.92 2.51 3.33(2) 148.3 1_656
N6 H6C O17 0.92 2.37 3.13(3) 140.1 2_547
N1A H1NA O8 0.88 2.23 3.084(17) 164.6 .
N1A H1NA O7 0.88 2.50 3.126(16) 128.6 .
N3A H3NA O10 0.88 2.24 3.057(15) 154.2 1_656
N4A H4NA O11 0.88 2.09 2.946(15) 162.5 .
N5A H5AA O1 0.92 2.16 3.065(18) 167.0 1_454
N5A H5AB O15 0.92 2.19 2.993(18) 144.7 .
N6A H6AB O13 0.92 2.41 3.275(16) 157.6 .
N6A H6AC O9 0.92 2.17 3.075(16) 168.1 1_454
N6A H6AC O7 0.92 2.41 3.108(15) 132.7 1_454
N6A H6AC N9 0.92 2.65 3.519(18) 157.8 1_454
O13 H131 O16 1.00 1.86 2.854(17) 168.7 .
O13 H132 O4 0.76 2.37 3.127(17) 172.8 2_456
O13 H132 O6 0.76 2.43 3.024(18) 136.3 2_456
O14 H141 O6 0.85 2.37 2.838(18) 114.9 2_456
O15 H151 O14 0.86 2.18 3.023(18) 167.0 .

loop_
_geom_torsion_atom_site_label_1
_geom_torsion_atom_site_label_2
_geom_torsion_atom_site_label_3
_geom_torsion_atom_site_label_4
_geom_torsion
N5 Pt1 S1 C1 153.6(6)
N6 Pt1 S1 C1 -177(3)
Cl1 Pt1 S1 C1 -27.4(6)
C17 N1 C1 N2 172.2(13)
C17 N1 C1 S1 -4.7(19)
C2 N2 C1 N1 176.5(13)
C18 N2 C1 N1 5(2)
C2 N2 C1 S1 -7(2)
C18 N2 C1 S1 -178.3(10)
Pt1 S1 C1 N1 -64.0(12)
Pt1 S1 C1 N2 119.1(11)
C1 N2 C2 C3 -100.9(17)
C18 N2 C2 C3 70.7(16)
C4 N3 C3 C2 -106.0(17)
N2 C2 C3 N3 -171.8(11)
C3 N3 C4 C16 18(2)
C3 N3 C4 C5 -163.1(13)
N3 C4 C5 C10 177.2(13)
C16 C4 C5 C10 -4(2)
N3 C4 C5 C6 -4(2)
C16 C4 C5 C6 174.7(13)
C10 C5 C6 C7 0(2)
C4 C5 C6 C7 -178.8(13)
C5 C6 C7 C8 0(2)
C6 C7 C8 C9 -1(2)
C7 C8 C9 C10 2(2)
C11 N4 C10 C5 4(2)
C11 N4 C10 C9 -177.7(13)
C6 C5 C10 N4 179.1(12)
C4 C5 C10 N4 -2(2)
C6 C5 C10 C9 1(2)
C4 C5 C10 C9 179.5(13)
C8 C9 C10 N4 -179.9(13)
C8 C9 C10 C5 -1(2)
C10 N4 C11 C12 178.9(13)
C10 N4 C11 C16 1(2)
N4 C11 C12 C13 -178.3(14)
C16 C11 C12 C13 0(2)
C11 C12 C13 C14 4(2)
C12 C13 C14 C15 -6(2)
C13 C14 C15 C16 5(2)
N4 C11 C16 C4 -7(2)
C12 C11 C16 C4 175.0(13)
N4 C11 C16 C15 176.8(12)
C12 C11 C16 C15 -1(2)
N3 C4 C16 C11 -173.0(13)
C5 C4 C16 C11 8(2)
N3 C4 C16 C15 3(2)
C5 C4 C16 C15 -175.9(13)
C14 C15 C16 C11 -1(2)
C14 C15 C16 C4 -176.9(15)
N6 Pt1 N5 C19 -18.5(9)
Cl1 Pt1 N5 C19 -12(4)
S1 Pt1 N5 C19 157.8(8)
N5 Pt1 N6 C20 -10.4(9)
Cl1 Pt1 N6 C20 170.2(9)
S1 Pt1 N6 C20 -40(4)
Pt1 N5 C19 C24 168.6(9)
Pt1 N5 C19 C20 42.9(11)
Pt1 N6 C20 C19 36.3(13)
Pt1 N6 C20 C21 160.4(9)
N5 C19 C20 N6 -51.0(13)
C24 C19 C20 N6 -179.3(11)
N5 C19 C20 C21 -175.3(10)
C24 C19 C20 C21 56.3(15)
N6 C20 C21 C22 -176.9(11)
C19 C20 C21 C22 -55.7(15)
C20 C21 C22 C23 55.4(17)
C21 C22 C23 C24 -56.0(18)
N5 C19 C24 C23 -178.1(12)
C20 C19 C24 C23 -55.3(16)
C22 C23 C24 C19 54.8(18)
N5A Pt2 S1A C1A -146.3(6)
N6A Pt2 S1A C1A 165(2)
Cl2 Pt2 S1A C1A 31.3(5)
C17A N1A C1A N2A -172.5(13)
C17A N1A C1A S1A 3(2)
C18A N2A C1A N1A -2(2)
C2A N2A C1A N1A -176.9(13)
C18A N2A C1A S1A -178.0(11)
C2A N2A C1A S1A 7.4(19)
Pt2 S1A C1A N1A 64.7(13)
Pt2 S1A C1A N2A -119.6(11)
C1A N2A C2A C3A 105.3(16)
C18A N2A C2A C3A -69.5(16)
C4A N3A C3A C2A 105.0(16)
N2A C2A C3A N3A 170.1(11)
C3A N3A C4A C16A -21(2)
C3A N3A C4A C5A 166.9(13)
N3A C4A C5A C6A -5.6(19)
C16A C4A C5A C6A -178.6(12)
N3A C4A C5A C10A -178.2(13)
C16A C4A C5A C10A 8.8(19)
C4A C5A C6A C7A -179.7(13)
C10A C5A C6A C7A -6(2)
C5A C6A C7A C8A 6(2)
C6A C7A C8A C9A -3(3)
C7A C8A C9A C10A 1(3)
C8A C9A C10A N4A 176.3(15)
C8A C9A C10A C5A -2(3)
C11A N4A C10A C9A 175.9(16)
C11A N4A C10A C5A -5(2)
C6A C5A C10A C9A 5(2)
C4A C5A C10A C9A 177.9(14)
C6A C5A C10A N4A -173.9(12)
C4A C5A C10A N4A -0.9(19)
C10A N4A C11A C12A -176.0(14)
C10A N4A C11A C16A 3(2)
N4A C11A C12A C13A 174.1(14)
C16A C11A C12A C13A -5(2)
C11A C12A C13A C14A 3(2)
C12A C13A C14A C15A -2(2)
C13A C14A C15A C16A 3(2)
N4A C11A C16A C15A -173.5(11)
C12A C11A C16A C15A 5(2)
N4A C11A C16A C4A 6.5(19)
C12A C11A C16A C4A -174.7(12)
C14A C15A C16A C11A -4(2)
C14A C15A C16A C4A 175.7(13)
N3A C4A C16A C11A 176.4(13)
C5A C4A C16A C11A -11.4(18)
N3A C4A C16A C15A -4(2)
C5A C4A C16A C15A 168.6(11)
N6A Pt2 N5A C19A -12.2(9)
S1A Pt2 N5A C19A 175.2(8)
Cl2 Pt2 N5A C19A 21(4)
N5A Pt2 N6A C20A -17.7(9)
S1A Pt2 N6A C20A 31(3)
Cl2 Pt2 N6A C20A 165.2(8)
Pt2 N5A C19A C20A 39.7(12)
Pt2 N5A C19A C24A 162.0(9)
Pt2 N6A C20A C19A 43.3(12)
Pt2 N6A C20A C21A 168.5(9)
N5A C19A C20A N6A -54.5(14)
C24A C19A C20A N6A -179.9(11)
N5A C19A C20A C21A 179.6(11)
C24A C19A C20A C21A 54.3(15)
N6A C20A C21A C22A -175.0(12)
C19A C20A C21A C22A -53.7(16)
C20A C21A C22A C23A 53.3(18)
C21A C22A C23A C24A -56.5(19)
C22A C23A C24A C19A 58.4(17)
N5A C19A C24A C23A -179.2(12)
C20A C19A C24A C23A -57.7(16)
